data_4343608
loop_
_publ_author_name
'Kysliak, Oleksandr'
'Schrenk, Claudio'
'Schnepf, Andreas'

_publ_section_title
;
 {Ge9[Si(SiMe3)2(SiPh3)]3}(-): Ligand Modification in Metalloid Germanium
 Cluster Chemistry.
;
_journal_issue 14
_journal_name_full 'Inorganic chemistry'
_journal_page_first 7083
_journal_page_last 7088
_journal_paper_doi 10.1021/acs.inorgchem.5b01130
_journal_volume 54
_journal_year 2015
_chemical_formula_sum 'C220 H350 Ge18 Hg O19 Si24'
_chemical_formula_weight 5480.37
_chemical_name_systematic
; 
 ? 
;
_space_group_IT_number 2
_symmetry_cell_setting triclinic
_symmetry_space_group_name_Hall '-P 1'
_symmetry_space_group_name_H-M 'P -1'
_atom_sites_solution_hydrogens geom
_atom_sites_solution_primary direct
_atom_sites_solution_secondary difmap
_audit_creation_method SHELXL-97
_cell_angle_alpha 112.591(2)
_cell_angle_beta 108.382(2)
_cell_angle_gamma 103.660(2)
_cell_formula_units_Z 1
_cell_length_a 19.1052(19)
_cell_length_b 20.270(2)
_cell_length_c 20.835(2)
_cell_measurement_reflns_used 9974
_cell_measurement_temperature 150(2)
_cell_measurement_theta_max 26.04
_cell_measurement_theta_min 2.38
_cell_volume 6454.9(11)
_computing_cell_refinement 'SAINT V.8.27 (Bruker AXS Inc., 2012)'
_computing_data_collection 'APEX2 v.2014.1-1 (Bruker AXS Inc., 2014)'
_computing_data_reduction 'SAINT V.8.27 (Bruker AXS Inc., 2012)'
_computing_molecular_graphics 'SHELXTL 5.1 (Bruker AXS Inc., 1997)'
_computing_publication_material 'SHELXTL 5.1 (Bruker AXS Inc., 1997)'
_computing_structure_refinement 'SHELXL-97 (Sheldrick, 1997)'
_computing_structure_solution 'SHELXS-97 (Sheldrick, 1990)'
_diffrn_ambient_temperature 150(2)
_diffrn_measured_fraction_theta_full 0.982
_diffrn_measured_fraction_theta_max 0.982
_diffrn_measurement_device_type 'Bruker SMART Apex'
_diffrn_measurement_method 'CCD area detector'
_diffrn_radiation_monochromator graphite
_diffrn_radiation_source 'fine-focus sealed tube'
_diffrn_radiation_type MoK\a
_diffrn_radiation_wavelength 0.71073
_diffrn_reflns_av_R_equivalents 0.0399
_diffrn_reflns_av_sigmaI/netI 0.0726
_diffrn_reflns_limit_h_max 23
_diffrn_reflns_limit_h_min -20
_diffrn_reflns_limit_k_max 23
_diffrn_reflns_limit_k_min -25
_diffrn_reflns_limit_l_max 25
_diffrn_reflns_limit_l_min -25
_diffrn_reflns_number 54773
_diffrn_reflns_theta_full 26.39
_diffrn_reflns_theta_max 26.39
_diffrn_reflns_theta_min 1.68
_exptl_absorpt_coefficient_mu 2.817
_exptl_absorpt_correction_T_max 0.7454
_exptl_absorpt_correction_T_min 0.6472
_exptl_absorpt_correction_type numerical
_exptl_absorpt_process_details 'SADABS 2.10 (Bruker AXS Inc., 2005)'
_exptl_crystal_colour red
_exptl_crystal_density_diffrn 1.410
_exptl_crystal_density_method 'not measured'
_exptl_crystal_description plate
_exptl_crystal_F_000 2814
_exptl_crystal_size_max 0.3
_exptl_crystal_size_mid 0.2
_exptl_crystal_size_min 0.1
_refine_diff_density_max 1.396
_refine_diff_density_min -1.044
_refine_diff_density_rms 0.127
_refine_ls_extinction_method none
_refine_ls_goodness_of_fit_ref 1.030
_refine_ls_hydrogen_treatment constr
_refine_ls_matrix_type full
_refine_ls_number_parameters 1108
_refine_ls_number_reflns 25981
_refine_ls_number_restraints 180
_refine_ls_restrained_S_all 1.044
_refine_ls_R_factor_all 0.0965
_refine_ls_R_factor_gt 0.0493
_refine_ls_shift/su_max 0.001
_refine_ls_shift/su_mean 0.000
_refine_ls_structure_factor_coef Fsqd
_refine_ls_weighting_details 'calc w=1/[\s^2^(Fo^2^)+(0.0672P)^2^+9.7641P] where P=(Fo^2^+2Fc^2^)/3'
_refine_ls_weighting_scheme calc
_refine_ls_wR_factor_gt 0.1170
_refine_ls_wR_factor_ref 0.1394
_reflns_number_gt 17294
_reflns_number_total 25981
_reflns_threshold_expression >2sigma(I)
_cod_data_source_file ic5b01130_si_003.cif
_cod_data_source_block k16p-1
_cod_depositor_comments 'Adding full bibliography for 4343607--4343608.cif.'
_cod_original_cell_volume 6454.6(11)
_cod_original_sg_symbol_H-M P-1
_cod_database_code 4343608

loop_
_symmetry_equiv_pos_as_xyz
'x, y, z'
'-x, -y, -z'

loop_
_atom_site_label
_atom_site_type_symbol
_atom_site_fract_x
_atom_site_fract_y
_atom_site_fract_z
_atom_site_U_iso_or_equiv
_atom_site_adp_type
_atom_site_occupancy
_atom_site_symmetry_multiplicity
_atom_site_calc_flag
_atom_site_refinement_flags
_atom_site_disorder_assembly
_atom_site_disorder_group
Hg1 Hg 0.5000 0.0000 0.5000 0.02636(9) Uani 1 2 d S . .
Ge1 Ge 0.56546(3) -0.02185(3) 0.70874(3) 0.02488(14) Uani 1 1 d . . .
Ge2 Ge 0.66808(4) 0.17560(3) 0.74574(3) 0.02557(14) Uani 1 1 d . . .
Ge3 Ge 0.73122(3) 0.02131(3) 0.65831(3) 0.02517(14) Uani 1 1 d . . .
Ge4 Ge 0.66372(3) 0.09969(3) 0.61641(3) 0.02429(14) Uani 1 1 d . . .
Ge5 Ge 0.53106(3) 0.06603(3) 0.65878(3) 0.02346(13) Uani 1 1 d . . .
Ge6 Ge 0.58239(3) -0.05907(3) 0.58768(3) 0.02344(13) Uani 1 1 d . . .
Ge7 Ge 0.78833(3) 0.14140(4) 0.79385(3) 0.02928(15) Uani 1 1 d . . .
Ge8 Ge 0.66869(4) 0.11006(4) 0.83017(3) 0.02899(15) Uani 1 1 d . . .
Ge9 Ge 0.71437(4) -0.00186(4) 0.76641(4) 0.02888(15) Uani 1 1 d . . .
Si1 Si 0.47085(9) -0.11623(9) 0.71588(9) 0.0270(3) Uani 1 1 d . A .
Si2 Si 0.68247(10) 0.30844(9) 0.80118(9) 0.0307(4) Uani 1 1 d . . .
Si3 Si 0.82378(9) -0.01573(9) 0.61359(9) 0.0269(4) Uani 1 1 d . . .
Si10 Si 0.48879(10) -0.05921(10) 0.84522(10) 0.0317(4) Uani 1 1 d . . .
Si11 Si 0.34028(10) -0.14530(11) 0.62663(10) 0.0419(5) Uani 1 1 d D . .
Si12 Si 0.49483(13) -0.23079(11) 0.67493(12) 0.0476(5) Uani 1 1 d D . .
Si20 Si 0.82098(10) 0.38815(9) 0.88672(10) 0.0343(4) Uani 1 1 d . . .
Si21 Si 0.63306(12) 0.33299(10) 0.69721(11) 0.0412(4) Uani 1 1 d . . .
Si22 Si 0.59693(13) 0.31775(11) 0.86184(12) 0.0482(5) Uani 1 1 d . . .
Si30 Si 0.88758(10) -0.06936(10) 0.68463(10) 0.0319(4) Uani 1 1 d . . .
Si31 Si 0.74958(11) -0.10657(12) 0.47873(10) 0.0483(5) Uani 1 1 d . . .
Si32 Si 0.91607(10) 0.09808(10) 0.63145(10) 0.0336(4) Uani 1 1 d . . .
C10N C 0.5024(4) -0.1542(4) 0.9182(4) 0.0422(16) Uani 1 1 d . . .
H10A H 0.5570 -0.1174 0.9511 0.051 Uiso 1 1 calc R . .
C10G C 0.5984(4) 0.0046(4) 0.9170(3) 0.0334(14) Uani 1 1 d . . .
C10J C 0.7611(4) 0.0996(5) 1.0204(4) 0.052(2) Uani 1 1 d . . .
H10B H 0.8164 0.1321 1.0558 0.062 Uiso 1 1 calc R . .
C10L C 0.6226(4) 0.0784(4) 0.9777(4) 0.0389(16) Uani 1 1 d . . .
H10C H 0.5827 0.0968 0.9847 0.047 Uiso 1 1 calc R . .
C10A C 0.4295(4) 0.0019(4) 0.8577(3) 0.0342(14) Uani 1 1 d . . .
C10K C 0.7032(4) 0.1265(4) 1.0288(4) 0.0490(19) Uani 1 1 d . . .
H10D H 0.7184 0.1776 1.0693 0.059 Uiso 1 1 calc R . .
C10M C 0.4517(4) -0.1430(4) 0.8622(3) 0.0376(15) Uani 1 1 d . . .
C10I C 0.7394(4) 0.0252(5) 0.9605(4) 0.0504(19) Uani 1 1 d . . .
H10E H 0.7794 0.0066 0.9544 0.061 Uiso 1 1 calc R . .
C10F C 0.3663(4) -0.0139(4) 0.8766(4) 0.0447(17) Uani 1 1 d . . .
H10F H 0.3515 -0.0584 0.8829 0.054 Uiso 1 1 calc R . .
C10H C 0.6577(4) -0.0214(4) 0.9098(4) 0.0409(16) Uani 1 1 d . . .
H10G H 0.6424 -0.0725 0.8690 0.049 Uiso 1 1 calc R . .
C10B C 0.4484(4) 0.0677(4) 0.8491(4) 0.0446(17) Uani 1 1 d . . .
H10H H 0.4910 0.0803 0.8358 0.053 Uiso 1 1 calc R . .
C10O C 0.4736(5) -0.2183(4) 0.9259(4) 0.055(2) Uani 1 1 d . . .
H10I H 0.5087 -0.2254 0.9642 0.066 Uiso 1 1 calc R . .
C10E C 0.3243(4) 0.0333(5) 0.8866(4) 0.059(2) Uani 1 1 d . . .
H10J H 0.2809 0.0205 0.8988 0.071 Uiso 1 1 calc R . .
C10D C 0.3450(4) 0.0978(5) 0.8791(4) 0.058(2) Uani 1 1 d . . .
H10K H 0.3168 0.1307 0.8873 0.069 Uiso 1 1 calc R . .
C10C C 0.4067(4) 0.1157(4) 0.8594(5) 0.057(2) Uani 1 1 d . . .
H10L H 0.4206 0.1601 0.8530 0.069 Uiso 1 1 calc R . .
C10P C 0.3957(6) -0.2715(5) 0.8797(5) 0.074(3) Uani 1 1 d . . .
H10M H 0.3770 -0.3158 0.8852 0.089 Uiso 1 1 calc R . .
C10Q C 0.3442(5) -0.2613(5) 0.8252(5) 0.081(3) Uani 1 1 d . . .
H10N H 0.2893 -0.2975 0.7937 0.097 Uiso 1 1 calc R . .
C10R C 0.3725(5) -0.1985(5) 0.8163(4) 0.065(2) Uani 1 1 d . . .
H10O H 0.3367 -0.1926 0.7774 0.078 Uiso 1 1 calc R . .
C11A C 0.2539(7) -0.2032(8) 0.6339(8) 0.044(3) Uiso 0.50 1 d PD A 1
H11A H 0.2028 -0.2118 0.5945 0.067 Uiso 0.50 1 calc PR A 1
H11B H 0.2580 -0.1743 0.6859 0.067 Uiso 0.50 1 calc PR A 1
H11C H 0.2555 -0.2538 0.6251 0.067 Uiso 0.50 1 calc PR A 1
C11C C 0.3223(9) -0.1948(9) 0.5240(7) 0.049(4) Uiso 0.50 1 d PD A 1
H11D H 0.2673 -0.2054 0.4897 0.074 Uiso 0.50 1 calc PR A 1
H11E H 0.3286 -0.2441 0.5113 0.074 Uiso 0.50 1 calc PR A 1
H11F H 0.3613 -0.1609 0.5167 0.074 Uiso 0.50 1 calc PR A 1
C11B C 0.3264(8) -0.0486(6) 0.6501(7) 0.038(3) Uiso 0.50 1 d PD A 1
H11G H 0.2724 -0.0598 0.6134 0.056 Uiso 0.50 1 calc PR A 1
H11H H 0.3672 -0.0136 0.6454 0.056 Uiso 0.50 1 calc PR A 1
H11I H 0.3327 -0.0234 0.7034 0.056 Uiso 0.50 1 calc PR A 1
C11F C 0.2722(11) -0.2484(8) 0.5978(11) 0.085(6) Uiso 0.50 1 d PD A 2
H11J H 0.2172 -0.2628 0.5605 0.128 Uiso 0.50 1 calc PR A 2
H11K H 0.2716 -0.2492 0.6443 0.128 Uiso 0.50 1 calc PR A 2
H11L H 0.2930 -0.2858 0.5738 0.128 Uiso 0.50 1 calc PR A 2
C11E C 0.2926(11) -0.0812(10) 0.6578(11) 0.079(5) Uiso 0.50 1 d PD A 2
H11M H 0.2390 -0.1000 0.6154 0.118 Uiso 0.50 1 calc PR A 2
H11N H 0.3257 -0.0282 0.6718 0.118 Uiso 0.50 1 calc PR A 2
H11O H 0.2870 -0.0804 0.7033 0.118 Uiso 0.50 1 calc PR A 2
C11D C 0.3439(9) -0.1569(9) 0.5352(7) 0.040(3) Uiso 0.50 1 d PD A 2
H11P H 0.2903 -0.1691 0.4969 0.060 Uiso 0.50 1 calc PR A 2
H11Q H 0.3604 -0.1995 0.5145 0.060 Uiso 0.50 1 calc PR A 2
H11R H 0.3829 -0.1081 0.5460 0.060 Uiso 0.50 1 calc PR A 2
C12A C 0.5122(11) -0.2473(10) 0.5866(8) 0.047(4) Uiso 0.50 1 d PD A 1
H12A H 0.5225 -0.2947 0.5680 0.070 Uiso 0.50 1 calc PR A 1
H12B H 0.5590 -0.2023 0.6008 0.070 Uiso 0.50 1 calc PR A 1
H12C H 0.4643 -0.2536 0.5453 0.070 Uiso 0.50 1 calc PR A 1
C12B C 0.3958(8) -0.3175(8) 0.6347(9) 0.061(4) Uiso 0.50 1 d PD A 1
H12D H 0.4040 -0.3661 0.6173 0.091 Uiso 0.50 1 calc PR A 1
H12E H 0.3540 -0.3203 0.5907 0.091 Uiso 0.50 1 calc PR A 1
H12F H 0.3787 -0.3105 0.6757 0.091 Uiso 0.50 1 calc PR A 1
C12C C 0.5763(9) -0.2353(10) 0.7451(9) 0.064(5) Uiso 0.50 1 d PD A 1
H12G H 0.5792 -0.2860 0.7205 0.096 Uiso 0.50 1 calc PR A 1
H12H H 0.5662 -0.2291 0.7899 0.096 Uiso 0.50 1 calc PR A 1
H12I H 0.6276 -0.1932 0.7627 0.096 Uiso 0.50 1 calc PR A 1
C12D C 0.6051(7) -0.2085(9) 0.7398(8) 0.053(4) Uiso 0.50 1 d PD A 2
H12J H 0.6141 -0.2567 0.7221 0.080 Uiso 0.50 1 calc PR A 2
H12K H 0.6146 -0.1882 0.7941 0.080 Uiso 0.50 1 calc PR A 2
H12L H 0.6424 -0.1694 0.7360 0.080 Uiso 0.50 1 calc PR A 2
C12E C 0.4825(11) -0.2659(9) 0.5751(7) 0.047(4) Uiso 0.50 1 d PD A 2
H12M H 0.4924 -0.3136 0.5577 0.070 Uiso 0.50 1 calc PR A 2
H12N H 0.5211 -0.2255 0.5737 0.070 Uiso 0.50 1 calc PR A 2
H12O H 0.4273 -0.2774 0.5404 0.070 Uiso 0.50 1 calc PR A 2
C12F C 0.4348(10) -0.3051(9) 0.6903(10) 0.067(4) Uiso 0.50 1 d PD A 2
H12P H 0.4468 -0.3515 0.6727 0.100 Uiso 0.50 1 calc PR A 2
H12Q H 0.3771 -0.3199 0.6606 0.100 Uiso 0.50 1 calc PR A 2
H12R H 0.4490 -0.2830 0.7459 0.100 Uiso 0.50 1 calc PR A 2
C20A C 0.8686(4) 0.3443(3) 0.9433(3) 0.0367(15) Uani 1 1 d . . .
C20E C 0.9802(4) 0.3139(4) 0.9997(4) 0.0514(19) Uani 1 1 d . . .
H20A H 1.0320 0.3144 1.0070 0.062 Uiso 1 1 calc R . .
C20F C 0.9447(4) 0.3445(4) 0.9558(4) 0.0423(16) Uani 1 1 d . . .
H20B H 0.9731 0.3661 0.9335 0.051 Uiso 1 1 calc R . .
C20M C 0.8776(4) 0.4038(4) 0.8312(3) 0.0366(15) Uani 1 1 d . . .
C20G C 0.8304(4) 0.4861(3) 0.9569(4) 0.0388(15) Uani 1 1 d . . .
C20D C 0.9400(5) 0.2828(4) 1.0330(4) 0.0507(18) Uani 1 1 d . . .
H20C H 0.9645 0.2627 1.0640 0.061 Uiso 1 1 calc R . .
C20L C 0.8738(4) 0.5192(4) 1.0374(4) 0.0416(16) Uani 1 1 d . . .
H20D H 0.8985 0.4914 1.0578 0.050 Uiso 1 1 calc R . .
C20Q C 0.9576(5) 0.4886(5) 0.8010(5) 0.060(2) Uani 1 1 d . . .
H20E H 0.9850 0.5398 0.8110 0.072 Uiso 1 1 calc R . .
C20R C 0.9174(4) 0.4778(4) 0.8443(4) 0.0482(18) Uani 1 1 d . . .
H20F H 0.9175 0.5219 0.8834 0.058 Uiso 1 1 calc R . .
C20C C 0.8648(5) 0.2810(4) 1.0211(4) 0.0526(19) Uani 1 1 d . . .
H20G H 0.8365 0.2585 1.0430 0.063 Uiso 1 1 calc R . .
C20N C 0.8781(4) 0.3412(4) 0.7730(4) 0.0484(18) Uani 1 1 d . . .
H20H H 0.8504 0.2898 0.7621 0.058 Uiso 1 1 calc R . .
C20O C 0.9180(5) 0.3514(5) 0.7299(5) 0.058(2) Uani 1 1 d . . .
H20I H 0.9181 0.3076 0.6906 0.070 Uiso 1 1 calc R . .
C20I C 0.8008(5) 0.6008(4) 0.9804(5) 0.066(2) Uani 1 1 d . . .
H20J H 0.7752 0.6285 0.9608 0.079 Uiso 1 1 calc R . .
C20K C 0.8814(5) 0.5922(4) 1.0878(4) 0.059(2) Uani 1 1 d . . .
H20K H 0.9122 0.6147 1.1425 0.071 Uiso 1 1 calc R . .
C20H C 0.7944(5) 0.5283(4) 0.9297(4) 0.055(2) Uani 1 1 d . . .
H20L H 0.7647 0.5071 0.8751 0.066 Uiso 1 1 calc R . .
C20B C 0.8298(4) 0.3117(4) 0.9776(4) 0.0452(17) Uani 1 1 d . . .
H20M H 0.7779 0.3106 0.9707 0.054 Uiso 1 1 calc R . .
C20J C 0.8449(5) 0.6317(4) 1.0593(5) 0.064(2) Uani 1 1 d . . .
H20N H 0.8499 0.6814 1.0944 0.077 Uiso 1 1 calc R . .
C20P C 0.9571(5) 0.4256(5) 0.7448(5) 0.065(2) Uani 1 1 d . . .
H20O H 0.9843 0.4331 0.7154 0.078 Uiso 1 1 calc R . .
C21B C 0.5431(4) 0.2454(4) 0.6144(4) 0.055(2) Uani 1 1 d . . .
H21A H 0.5226 0.2555 0.5712 0.083 Uiso 1 1 calc R . .
H21B H 0.5011 0.2336 0.6307 0.083 Uiso 1 1 calc R . .
H21C H 0.5579 0.2008 0.5973 0.083 Uiso 1 1 calc R . .
C21A C 0.7071(5) 0.3576(6) 0.6626(5) 0.085(3) Uani 1 1 d . . .
H21D H 0.6830 0.3670 0.6197 0.127 Uiso 1 1 calc R . .
H21E H 0.7232 0.3142 0.6443 0.127 Uiso 1 1 calc R . .
H21F H 0.7547 0.4049 0.7054 0.127 Uiso 1 1 calc R . .
C21C C 0.5985(7) 0.4147(5) 0.7256(5) 0.096(4) Uani 1 1 d . . .
H21G H 0.5783 0.4236 0.6815 0.144 Uiso 1 1 calc R . .
H21H H 0.6440 0.4626 0.7702 0.144 Uiso 1 1 calc R . .
H21I H 0.5552 0.4005 0.7397 0.144 Uiso 1 1 calc R . .
C22A C 0.6099(7) 0.4219(5) 0.9146(7) 0.107(4) Uani 1 1 d . . .
H22A H 0.5740 0.4248 0.9394 0.160 Uiso 1 1 calc R . .
H22B H 0.5964 0.4407 0.8773 0.160 Uiso 1 1 calc R . .
H22C H 0.6661 0.4545 0.9545 0.160 Uiso 1 1 calc R . .
C22B C 0.4915(5) 0.2561(6) 0.7845(5) 0.072(2) Uani 1 1 d . . .
H22D H 0.4545 0.2589 0.8081 0.108 Uiso 1 1 calc R . .
H22E H 0.4849 0.2017 0.7573 0.108 Uiso 1 1 calc R . .
H22F H 0.4793 0.2751 0.7473 0.108 Uiso 1 1 calc R . .
C22C C 0.6139(5) 0.2845(5) 0.9353(4) 0.063(2) Uani 1 1 d . . .
H22G H 0.5760 0.2906 0.9574 0.094 Uiso 1 1 calc R . .
H22H H 0.6694 0.3162 0.9771 0.094 Uiso 1 1 calc R . .
H22I H 0.6053 0.2293 0.9101 0.094 Uiso 1 1 calc R . .
C30A C 0.9070(4) -0.0201(4) 0.7889(4) 0.0352(14) Uani 1 1 d . . .
C30G C 0.9874(4) -0.0539(4) 0.6815(4) 0.0365(15) Uani 1 1 d . . .
C30C C 0.9484(4) 0.0971(5) 0.9106(4) 0.0528(19) Uani 1 1 d . . .
H30A H 0.9648 0.1521 0.9388 0.063 Uiso 1 1 calc R . .
C30M C 0.8246(4) -0.1762(4) 0.6398(4) 0.0404(16) Uani 1 1 d . . .
C30D C 0.9398(5) 0.0526(6) 0.9460(4) 0.061(2) Uani 1 1 d . . .
H30B H 0.9516 0.0772 0.9995 0.073 Uiso 1 1 calc R . .
C30F C 0.8986(4) -0.0627(5) 0.8273(4) 0.0487(18) Uani 1 1 d . . .
H30C H 0.8816 -0.1179 0.7995 0.058 Uiso 1 1 calc R . .
C30L C 0.9942(5) -0.0916(4) 0.6144(4) 0.0508(18) Uani 1 1 d . . .
H30D H 0.9468 -0.1300 0.5677 0.061 Uiso 1 1 calc R . .
C30E C 0.9146(5) -0.0262(6) 0.9049(5) 0.062(2) Uani 1 1 d . . .
H30E H 0.9079 -0.0565 0.9295 0.074 Uiso 1 1 calc R . .
C30H C 1.0582(4) 0.0028(5) 0.7487(5) 0.060(2) Uani 1 1 d . . .
H30F H 1.0558 0.0298 0.7960 0.072 Uiso 1 1 calc R . .
C30B C 0.9326(4) 0.0597(4) 0.8325(4) 0.0407(16) Uani 1 1 d . . .
H30G H 0.9398 0.0904 0.8084 0.049 Uiso 1 1 calc R . .
C30K C 1.0684(6) -0.0750(5) 0.6132(6) 0.068(2) Uani 1 1 d . . .
H30H H 1.0718 -0.1031 0.5666 0.081 Uiso 1 1 calc R . .
C30I C 1.1325(5) 0.0204(7) 0.7471(6) 0.086(3) Uani 1 1 d . . .
H30I H 1.1804 0.0592 0.7931 0.104 Uiso 1 1 calc R . .
C30N C 0.8519(5) -0.2340(4) 0.6125(5) 0.058(2) Uani 1 1 d . . .
H30J H 0.9049 -0.2194 0.6168 0.070 Uiso 1 1 calc R . .
C30R C 0.7472(5) -0.2011(4) 0.6331(5) 0.064(2) Uani 1 1 d . . .
H30K H 0.7267 -0.1634 0.6523 0.077 Uiso 1 1 calc R . .
C30O C 0.8038(6) -0.3121(5) 0.5794(6) 0.082(3) Uani 1 1 d . . .
H30L H 0.8237 -0.3507 0.5612 0.098 Uiso 1 1 calc R . .
C30J C 1.1359(6) -0.0186(6) 0.6789(7) 0.080(3) Uani 1 1 d . . .
H30M H 1.1864 -0.0059 0.6776 0.096 Uiso 1 1 calc R . .
C30Q C 0.6998(6) -0.2788(5) 0.5994(6) 0.086(3) Uani 1 1 d . . .
H30N H 0.6466 -0.2943 0.5946 0.104 Uiso 1 1 calc R . .
C30P C 0.7278(7) -0.3338(5) 0.5730(6) 0.093(3) Uani 1 1 d . . .
H30O H 0.6944 -0.3876 0.5499 0.111 Uiso 1 1 calc R . .
C31A C 0.6797(6) -0.0721(5) 0.4328(5) 0.091(3) Uani 1 1 d . . .
H31A H 0.6487 -0.1096 0.3768 0.137 Uiso 1 1 calc R . .
H31B H 0.7103 -0.0210 0.4408 0.137 Uiso 1 1 calc R . .
H31C H 0.6427 -0.0670 0.4561 0.137 Uiso 1 1 calc R . .
C31C C 0.6866(8) -0.2038(5) 0.4576(6) 0.130(5) Uani 1 1 d . . .
H31D H 0.6571 -0.2391 0.4011 0.195 Uiso 1 1 calc R . .
H31E H 0.6480 -0.1989 0.4790 0.195 Uiso 1 1 calc R . .
H31F H 0.7211 -0.2250 0.4816 0.195 Uiso 1 1 calc R . .
C31B C 0.8168(6) -0.1193(11) 0.4340(6) 0.216(11) Uani 1 1 d . . .
H31G H 0.7848 -0.1572 0.3782 0.324 Uiso 1 1 calc R . .
H31H H 0.8534 -0.1386 0.4586 0.324 Uiso 1 1 calc R . .
H31I H 0.8484 -0.0690 0.4413 0.324 Uiso 1 1 calc R . .
C32C C 0.8567(4) 0.1347(4) 0.5739(4) 0.0495(18) Uani 1 1 d . . .
H32A H 0.8934 0.1821 0.5802 0.074 Uiso 1 1 calc R . .
H32B H 0.8178 0.1468 0.5926 0.074 Uiso 1 1 calc R . .
H32C H 0.8277 0.0944 0.5186 0.074 Uiso 1 1 calc R . .
C32B C 0.9911(4) 0.0774(4) 0.5961(5) 0.055(2) Uani 1 1 d . . .
H32D H 1.0283 0.1258 0.6043 0.083 Uiso 1 1 calc R . .
H32E H 0.9627 0.0386 0.5403 0.083 Uiso 1 1 calc R . .
H32F H 1.0217 0.0570 0.6250 0.083 Uiso 1 1 calc R . .
C32A C 0.9743(4) 0.1782(4) 0.7353(4) 0.0477(18) Uani 1 1 d . . .
H32G H 1.0113 0.2236 0.7389 0.072 Uiso 1 1 calc R . .
H32H H 1.0054 0.1599 0.7667 0.072 Uiso 1 1 calc R . .
H32I H 0.9369 0.1930 0.7549 0.072 Uiso 1 1 calc R . .
O100 O 0.9509(4) 0.2086(5) 1.1735(5) 0.113(3) Uani 1 1 d D . .
C100 C 0.9408(11) 0.2722(7) 1.2235(8) 0.188(9) Uani 1 1 d D . .
H10P H 0.9054 0.2885 1.1923 0.226 Uiso 1 1 calc R . .
H10Q H 0.9938 0.3172 1.2595 0.226 Uiso 1 1 calc R . .
C101 C 0.9056(13) 0.2502(9) 1.2672(10) 0.195(9) Uani 1 1 d D . .
H10R H 0.8524 0.2532 1.2547 0.234 Uiso 1 1 calc R . .
H10S H 0.9411 0.2853 1.3238 0.234 Uiso 1 1 calc R . .
C102 C 0.8965(9) 0.1703(8) 1.2452(8) 0.136(5) Uani 1 1 d D . .
H10T H 0.9201 0.1658 1.2922 0.163 Uiso 1 1 calc R . .
H10U H 0.8387 0.1340 1.2146 0.163 Uiso 1 1 calc R . .
C103 C 0.9392(8) 0.1523(7) 1.1987(7) 0.122(4) Uani 1 1 d D . .
H10V H 0.9920 0.1549 1.2301 0.146 Uiso 1 1 calc R . .
H10W H 0.9072 0.0989 1.1531 0.146 Uiso 1 1 calc R . .
O110 O 1.1680(6) 0.1835(6) 0.9533(6) 0.157(4) Uani 1 1 d D . .
C110 C 1.2473(5) 0.2290(6) 0.9784(7) 0.082(3) Uani 1 1 d D . .
H11S H 1.2546 0.2833 0.9913 0.098 Uiso 1 1 calc R . .
H11T H 1.2643 0.2077 0.9374 0.098 Uiso 1 1 calc R . .
C111 C 1.2933(6) 0.2273(7) 1.0459(7) 0.128(5) Uani 1 1 d D . .
H11U H 1.3017 0.2725 1.0934 0.154 Uiso 1 1 calc R . .
H11V H 1.3468 0.2299 1.0490 0.154 Uiso 1 1 calc R . .
C112 C 1.2485(7) 0.1544(6) 1.0398(6) 0.105(4) Uani 1 1 d D . .
H11W H 1.2411 0.1647 1.0871 0.125 Uiso 1 1 calc R . .
H111 H 1.2772 0.1194 1.0328 0.125 Uiso 1 1 calc R . .
C113 C 1.1706(6) 0.1194(5) 0.9713(6) 0.089(3) Uani 1 1 d D . .
H112 H 1.1256 0.1017 0.9829 0.107 Uiso 1 1 calc R . .
H11 H 1.1672 0.0742 0.9270 0.107 Uiso 1 1 calc R . .
O120 O 0.2955(10) 0.2444(10) 0.8087(10) 0.251(7) Uiso 1 1 d D . .
C120 C 0.2107(10) 0.2329(9) 0.7854(10) 0.169(6) Uiso 1 1 d D C .
H12S H 0.1967 0.2356 0.8280 0.203 Uiso 1 1 calc R . .
H12T H 0.1749 0.1808 0.7386 0.203 Uiso 1 1 calc R . .
C121 C 0.1996(10) 0.2966(10) 0.7680(10) 0.172(6) Uiso 1 1 d D . .
H12U H 0.1587 0.2746 0.7137 0.206 Uiso 1 1 calc R B 1
H12V H 0.1842 0.3310 0.8043 0.206 Uiso 1 1 calc R B 1
C122 C 0.2823(15) 0.3388(19) 0.781(2) 0.184(16) Uiso 0.50 1 d PD C 1
H12W H 0.2941 0.3942 0.7951 0.220 Uiso 0.50 1 calc PR C 1
H121 H 0.2906 0.3129 0.7342 0.220 Uiso 0.50 1 calc PR C 1
C123 C 0.3323(15) 0.3309(14) 0.849(2) 0.25(2) Uiso 0.50 1 d PD C 1
H122 H 0.3908 0.3523 0.8643 0.295 Uiso 0.50 1 calc PR C 1
H12 H 0.3228 0.3549 0.8949 0.295 Uiso 0.50 1 calc PR C 1
C222 C 0.3218(14) 0.3064(12) 0.7891(13) 0.086(6) Uiso 0.50 1 d P C 2
H22J H 0.2990 0.2855 0.7321 0.103 Uiso 0.50 1 calc PR C 2
H22K H 0.3814 0.3331 0.8133 0.103 Uiso 0.50 1 calc PR C 2
C221 C 0.2821(16) 0.3631(16) 0.8288(19) 0.132(10) Uiso 0.50 1 d P C 2
H22L H 0.2946 0.3759 0.8831 0.158 Uiso 0.50 1 calc PR C 2
H22M H 0.2925 0.4108 0.8240 0.158 Uiso 0.50 1 calc PR C 2
O130 O 0.8177(8) 0.4064(7) 1.1649(7) 0.198(5) Uiso 1 1 d D F .
C130 C 0.8550(8) 0.4210(8) 1.2459(7) 0.124(4) Uiso 1 1 d D . .
H13A H 0.9141 0.4517 1.2727 0.148 Uiso 1 1 calc R D 1
H13B H 0.8428 0.3718 1.2480 0.148 Uiso 1 1 calc R D 1
C133 C 0.7811(10) 0.4657(9) 1.1659(8) 0.155(6) Uiso 1 1 d D . .
H13C H 0.7871 0.4848 1.1299 0.186 Uiso 1 1 calc R E 1
H13D H 0.7236 0.4453 1.1546 0.186 Uiso 1 1 calc R E 1
C131 C 0.8105(16) 0.4688(12) 1.2791(12) 0.103(7) Uiso 0.50 1 d PD F 1
H13E H 0.8337 0.4948 1.3366 0.123 Uiso 0.50 1 calc PR F 1
H13F H 0.7515 0.4383 1.2547 0.123 Uiso 0.50 1 calc PR F 1
C132 C 0.8347(16) 0.5258(10) 1.2489(11) 0.127(9) Uiso 0.50 1 d PD F 1
H13G H 0.8194 0.5705 1.2666 0.152 Uiso 0.50 1 calc PR F 1
H13H H 0.8926 0.5446 1.2613 0.152 Uiso 0.50 1 calc PR F 1
C135 C 0.7711(18) 0.4866(18) 1.2356(16) 0.133(9) Uiso 0.50 1 d P F 2
H13I H 0.7227 0.4475 1.2283 0.160 Uiso 0.50 1 calc PR F 2
H13J H 0.7715 0.5396 1.2591 0.160 Uiso 0.50 1 calc PR F 2
C134 C 0.8613(18) 0.4827(16) 1.2858(16) 0.127(9) Uiso 0.50 1 d P F 2
H13K H 0.9085 0.5237 1.2936 0.152 Uiso 0.50 1 calc PR F 2
H13L H 0.8677 0.4896 1.3373 0.152 Uiso 0.50 1 calc PR F 2
O140 O 0.912(2) -0.293(3) 0.397(2) 0.31(2) Uiso 0.50 1 d PD G 1
C140 C 0.9817(12) -0.3111(12) 0.3876(10) 0.079(6) Uiso 0.50 1 d PD G 1
H14A H 0.9598 -0.3643 0.3425 0.095 Uiso 0.50 1 calc PR G 1
H14B H 1.0109 -0.2738 0.3755 0.095 Uiso 0.50 1 calc PR G 1
C143 C 0.9187(11) -0.3216(13) 0.4569(13) 0.075(5) Uiso 0.50 1 d PD G 1
H14C H 0.9020 -0.2913 0.4947 0.090 Uiso 0.50 1 calc PR G 1
H14D H 0.8810 -0.3773 0.4292 0.090 Uiso 0.50 1 calc PR G 1
O240 O 0.886(3) -0.311(3) 0.429(3) 0.279(17) Uiso 0.50 1 d P G 2
C240 C 0.9634(18) -0.2857(17) 0.4174(16) 0.110(8) Uiso 0.50 1 d P G 2
H24A H 0.9853 -0.2281 0.4407 0.133 Uiso 0.50 1 calc PR G 2
H24B H 0.9457 -0.3082 0.3606 0.133 Uiso 0.50 1 calc PR G 2
C243 C 0.9472(15) -0.3211(15) 0.5052(15) 0.103(7) Uiso 0.50 1 d P G 2
H24C H 0.9577 -0.2803 0.5567 0.123 Uiso 0.50 1 calc PR G 2
H24D H 0.9225 -0.3734 0.4987 0.123 Uiso 0.50 1 calc PR G 2
C141 C 1.0351(8) -0.3075(10) 0.4511(9) 0.156(6) Uiso 1 1 d D . .
H14E H 1.0832 -0.2573 0.4808 0.188 Uiso 1 1 calc R G 1
H14F H 1.0528 -0.3507 0.4345 0.188 Uiso 1 1 calc R G 1
C142 C 0.9988(14) -0.3137(17) 0.4984(12) 0.299(15) Uiso 1 1 d D G .
H14G H 1.0278 -0.2662 0.5507 0.359 Uiso 1 1 calc R H 1
H14H H 0.9976 -0.3600 0.5044 0.359 Uiso 1 1 calc R H 1
O150 O 1.1335(13) 0.2702(13) 1.1512(13) 0.329(10) Uiso 1 1 d D . .
C150 C 1.2112(16) 0.2814(13) 1.2120(16) 0.299(14) Uiso 1 1 d D . .
H15A H 1.2053 0.2804 1.2572 0.358 Uiso 1 1 calc R . .
H15B H 1.2319 0.2422 1.1899 0.358 Uiso 1 1 calc R . .
C151 C 1.2617(12) 0.3599(15) 1.2320(16) 0.280(12) Uiso 1 1 d D . .
H15C H 1.3018 0.3913 1.2877 0.335 Uiso 1 1 calc R . .
H15D H 1.2899 0.3579 1.1992 0.335 Uiso 1 1 calc R . .
C152 C 1.2015(17) 0.3890(12) 1.2149(15) 0.268(12) Uiso 1 1 d D . .
H15E H 1.2215 0.4447 1.2542 0.321 Uiso 1 1 calc R . .
H15F H 1.1856 0.3841 1.1627 0.321 Uiso 1 1 calc R . .
C153 C 1.1373(15) 0.3434(17) 1.2172(19) 0.39(2) Uiso 1 1 d D . .
H15G H 1.0887 0.3545 1.2018 0.467 Uiso 1 1 calc R . .
H15H H 1.1511 0.3433 1.2671 0.467 Uiso 1 1 calc R . .
O160 O 0.452(2) 0.4082(19) 1.106(2) 0.447(16) Uiso 1 1 d D . .
C160 C 0.4107(16) 0.3749(19) 1.012(2) 0.38(2) Uiso 1 1 d D . .
H16A H 0.3650 0.3228 0.9820 0.457 Uiso 1 1 calc R . .
H16B H 0.3952 0.4122 0.9975 0.457 Uiso 1 1 calc R . .
C161 C 0.484(2) 0.3724(17) 1.0111(16) 0.320(15) Uiso 1 1 d D . .
H16C H 0.4816 0.3644 0.9605 0.384 Uiso 1 1 calc R . .
H16D H 0.4908 0.3280 1.0172 0.384 Uiso 1 1 calc R . .
C162 C 0.5503(16) 0.444(2) 1.073(2) 0.43(2) Uiso 1 1 d D . .
H16E H 0.6010 0.4359 1.0819 0.518 Uiso 1 1 calc R . .
H16F H 0.5537 0.4845 1.0575 0.518 Uiso 1 1 calc R . .
C163 C 0.543(2) 0.470(2) 1.1423(19) 0.45(3) Uiso 1 1 d D . .
H16G H 0.5478 0.5243 1.1646 0.541 Uiso 1 1 calc R . .
H16H H 0.5814 0.4635 1.1820 0.541 Uiso 1 1 calc R . .
O170 O 0.0791(15) -0.5278(15) 0.4006(16) 0.392(13) Uiso 1 1 d D . .
C170 C 0.1575(17) -0.4724(16) 0.4083(14) 0.287(13) Uiso 1 1 d D . .
H17A H 0.1646 -0.4929 0.3604 0.344 Uiso 1 1 calc R . .
H17B H 0.1618 -0.4181 0.4256 0.344 Uiso 1 1 calc R . .
C171 C 0.2086(13) -0.4806(16) 0.4680(16) 0.292(13) Uiso 1 1 d D . .
H17C H 0.2628 -0.4371 0.4972 0.351 Uiso 1 1 calc R . .
H17D H 0.2144 -0.5305 0.4454 0.351 Uiso 1 1 calc R . .
C172 C 0.1721(17) -0.4794(17) 0.5189(13) 0.285(13) Uiso 1 1 d D . .
H17E H 0.1674 -0.5257 0.5258 0.342 Uiso 1 1 calc R . .
H17F H 0.2065 -0.4319 0.5708 0.342 Uiso 1 1 calc R . .
C173 C 0.0951(18) -0.480(2) 0.487(2) 0.40(2) Uiso 1 1 d D . .
H17G H 0.0966 -0.4269 0.5018 0.478 Uiso 1 1 calc R . .
H17H H 0.0567 -0.5081 0.5003 0.478 Uiso 1 1 calc R . .
O180 O 0.5999(16) -0.4247(16) 0.3440(15) 0.367(12) Uiso 1 1 d D . .
C180 C 0.5522(19) -0.5188(18) 0.295(2) 0.39(2) Uiso 1 1 d D . .
H18A H 0.5370 -0.5434 0.2382 0.466 Uiso 1 1 calc R . .
H18B H 0.5084 -0.5411 0.3057 0.466 Uiso 1 1 calc R . .
C181 C 0.6511(19) -0.5019(17) 0.3567(18) 0.311(15) Uiso 1 1 d D . .
H18C H 0.6709 -0.4616 0.4115 0.373 Uiso 1 1 calc R . .
H18D H 0.6556 -0.5505 0.3541 0.373 Uiso 1 1 calc R . .
C182 C 0.687(2) -0.476(3) 0.319(3) 0.47(3) Uiso 1 1 d D . .
H18E H 0.6607 -0.5152 0.2632 0.564 Uiso 1 1 calc R . .
H18F H 0.7449 -0.4661 0.3418 0.564 Uiso 1 1 calc R . .
C183 C 0.677(2) -0.4008(19) 0.331(2) 0.39(2) Uiso 1 1 d D . .
H18G H 0.6657 -0.3949 0.2844 0.473 Uiso 1 1 calc R . .
H18H H 0.7231 -0.3536 0.3775 0.473 Uiso 1 1 calc R . .
O200 O 0.544(3) -0.448(2) 0.595(2) 0.272(15) Uiso 0.50 1 d P . .
C200 C 0.5421(16) -0.5217(15) 0.5371(17) 0.264(12) Uiso 1 1 d . . .
H20P H 0.5961 -0.5224 0.5571 0.317 Uiso 1 1 calc R . .
H20Q H 0.5032 -0.5670 0.5329 0.317 Uiso 1 1 calc R . .
C201 C 0.5218(14) -0.5303(13) 0.4667(15) 0.207(9) Uiso 1 1 d . . .
H20R H 0.5555 -0.4782 0.4778 0.249 Uiso 1 1 calc R . .
H20S H 0.5471 -0.5650 0.4454 0.249 Uiso 1 1 calc R . .

loop_
_atom_site_aniso_label
_atom_site_aniso_U_11
_atom_site_aniso_U_22
_atom_site_aniso_U_33
_atom_site_aniso_U_23
_atom_site_aniso_U_13
_atom_site_aniso_U_12
Hg1 0.02254(17) 0.03051(18) 0.02412(16) 0.01303(14) 0.00924(14) 0.01061(14)
Ge1 0.0228(3) 0.0286(3) 0.0281(3) 0.0164(3) 0.0146(3) 0.0098(3)
Ge2 0.0249(3) 0.0223(3) 0.0253(3) 0.0094(2) 0.0108(3) 0.0084(3)
Ge3 0.0198(3) 0.0344(3) 0.0258(3) 0.0152(3) 0.0133(3) 0.0135(3)
Ge4 0.0219(3) 0.0279(3) 0.0257(3) 0.0140(3) 0.0131(3) 0.0098(3)
Ge5 0.0198(3) 0.0253(3) 0.0268(3) 0.0126(3) 0.0120(3) 0.0103(2)
Ge6 0.0217(3) 0.0241(3) 0.0245(3) 0.0108(2) 0.0120(3) 0.0093(2)
Ge7 0.0188(3) 0.0319(3) 0.0284(3) 0.0106(3) 0.0088(3) 0.0070(3)
Ge8 0.0326(4) 0.0318(3) 0.0246(3) 0.0129(3) 0.0172(3) 0.0122(3)
Ge9 0.0281(3) 0.0382(4) 0.0336(3) 0.0234(3) 0.0178(3) 0.0192(3)
Si1 0.0244(8) 0.0294(9) 0.0319(9) 0.0183(7) 0.0152(7) 0.0099(7)
Si2 0.0315(9) 0.0237(8) 0.0283(8) 0.0075(7) 0.0132(8) 0.0080(7)
Si3 0.0200(8) 0.0360(9) 0.0268(8) 0.0144(7) 0.0133(7) 0.0130(7)
Si10 0.0251(9) 0.0438(10) 0.0323(9) 0.0237(8) 0.0158(8) 0.0110(8)
Si11 0.0251(9) 0.0551(12) 0.0372(10) 0.0271(9) 0.0090(8) 0.0034(9)
Si12 0.0647(14) 0.0365(10) 0.0658(13) 0.0327(10) 0.0429(12) 0.0274(10)
Si20 0.0341(10) 0.0263(9) 0.0294(9) 0.0091(7) 0.0110(8) 0.0046(7)
Si21 0.0423(11) 0.0321(10) 0.0415(10) 0.0180(8) 0.0109(9) 0.0147(8)
Si22 0.0531(13) 0.0376(10) 0.0549(12) 0.0138(9) 0.0372(11) 0.0182(9)
Si30 0.0266(9) 0.0387(10) 0.0371(9) 0.0199(8) 0.0172(8) 0.0179(8)
Si31 0.0312(10) 0.0667(13) 0.0290(9) 0.0070(9) 0.0121(9) 0.0230(10)
Si32 0.0253(9) 0.0450(10) 0.0411(10) 0.0255(8) 0.0202(8) 0.0168(8)
C10N 0.049(4) 0.047(4) 0.036(4) 0.025(3) 0.022(3) 0.016(3)
C10G 0.027(3) 0.049(4) 0.028(3) 0.023(3) 0.013(3) 0.012(3)
C10J 0.034(4) 0.066(5) 0.041(4) 0.033(4) 0.004(3) 0.003(4)
C10L 0.032(4) 0.054(4) 0.037(4) 0.030(3) 0.017(3) 0.012(3)
C10A 0.028(3) 0.044(4) 0.028(3) 0.016(3) 0.013(3) 0.011(3)
C10K 0.041(4) 0.052(4) 0.036(4) 0.020(3) 0.014(3) 0.000(4)
C10M 0.035(4) 0.047(4) 0.031(3) 0.021(3) 0.019(3) 0.007(3)
C10I 0.029(4) 0.073(5) 0.060(5) 0.045(4) 0.019(4) 0.018(4)
C10F 0.030(4) 0.069(5) 0.040(4) 0.030(4) 0.017(3) 0.020(3)
C10H 0.034(4) 0.053(4) 0.037(4) 0.026(3) 0.015(3) 0.016(3)
C10B 0.037(4) 0.047(4) 0.054(4) 0.024(3) 0.024(4) 0.021(3)
C10O 0.069(5) 0.056(5) 0.052(4) 0.037(4) 0.030(4) 0.023(4)
C10E 0.035(4) 0.089(6) 0.049(4) 0.027(4) 0.021(4) 0.025(4)
C10D 0.035(4) 0.062(5) 0.061(5) 0.017(4) 0.015(4) 0.027(4)
C10C 0.044(4) 0.046(4) 0.075(5) 0.026(4) 0.025(4) 0.019(4)
C10P 0.091(7) 0.052(5) 0.065(6) 0.032(4) 0.039(6) -0.002(5)
C10Q 0.058(6) 0.082(6) 0.063(6) 0.038(5) 0.014(5) -0.019(5)
C10R 0.044(5) 0.080(6) 0.051(5) 0.038(4) 0.013(4) -0.006(4)
C20A 0.037(4) 0.024(3) 0.026(3) 0.004(3) 0.007(3) 0.002(3)
C20E 0.044(4) 0.041(4) 0.050(4) 0.018(4) 0.010(4) 0.011(3)
C20F 0.032(4) 0.035(4) 0.042(4) 0.017(3) 0.008(3) 0.000(3)
C20M 0.034(4) 0.034(3) 0.032(3) 0.015(3) 0.011(3) 0.006(3)
C20G 0.039(4) 0.028(3) 0.036(3) 0.012(3) 0.011(3) 0.006(3)
C20D 0.057(5) 0.046(4) 0.036(4) 0.021(3) 0.006(4) 0.021(4)
C20L 0.043(4) 0.032(4) 0.036(4) 0.009(3) 0.018(3) 0.008(3)
C20Q 0.059(5) 0.053(5) 0.063(5) 0.035(4) 0.027(4) 0.008(4)
C20R 0.041(4) 0.041(4) 0.045(4) 0.018(3) 0.015(3) 0.002(3)
C20C 0.068(5) 0.047(4) 0.050(4) 0.029(4) 0.029(4) 0.021(4)
C20N 0.057(5) 0.042(4) 0.056(4) 0.027(4) 0.033(4) 0.019(4)
C20O 0.077(6) 0.055(5) 0.071(5) 0.037(4) 0.052(5) 0.036(4)
C20I 0.069(6) 0.033(4) 0.078(6) 0.022(4) 0.021(5) 0.020(4)
C20K 0.066(5) 0.047(5) 0.041(4) 0.010(4) 0.020(4) 0.012(4)
C20H 0.059(5) 0.035(4) 0.044(4) 0.012(3) 0.010(4) 0.010(4)
C20B 0.040(4) 0.046(4) 0.040(4) 0.018(3) 0.018(3) 0.010(3)
C20J 0.074(6) 0.036(4) 0.062(5) 0.007(4) 0.035(5) 0.014(4)
C20P 0.069(6) 0.081(6) 0.068(5) 0.047(5) 0.045(5) 0.030(5)
C21B 0.049(5) 0.061(5) 0.038(4) 0.026(4) 0.006(4) 0.011(4)
C21A 0.060(6) 0.123(8) 0.077(6) 0.078(6) 0.018(5) 0.017(6)
C21C 0.128(9) 0.062(6) 0.074(6) 0.025(5) 0.010(6) 0.064(6)
C22A 0.174(11) 0.060(6) 0.153(10) 0.053(6) 0.136(10) 0.068(7)
C22B 0.050(5) 0.107(7) 0.078(6) 0.051(5) 0.039(5) 0.036(5)
C22C 0.048(5) 0.083(6) 0.054(5) 0.025(4) 0.036(4) 0.022(4)
C30A 0.030(3) 0.055(4) 0.038(3) 0.031(3) 0.018(3) 0.027(3)
C30G 0.035(4) 0.051(4) 0.046(4) 0.033(3) 0.024(3) 0.028(3)
C30C 0.048(5) 0.065(5) 0.041(4) 0.015(4) 0.023(4) 0.032(4)
C30M 0.042(4) 0.037(4) 0.047(4) 0.021(3) 0.023(3) 0.019(3)
C30D 0.048(5) 0.102(7) 0.038(4) 0.038(5) 0.019(4) 0.034(5)
C30F 0.047(4) 0.066(5) 0.052(4) 0.039(4) 0.029(4) 0.029(4)
C30L 0.054(5) 0.064(5) 0.057(4) 0.034(4) 0.035(4) 0.036(4)
C30E 0.066(6) 0.098(7) 0.059(5) 0.056(5) 0.040(5) 0.045(5)
C30H 0.031(4) 0.079(6) 0.071(5) 0.036(5) 0.023(4) 0.028(4)
C30B 0.033(4) 0.052(4) 0.037(4) 0.022(3) 0.014(3) 0.021(3)
C30K 0.083(7) 0.078(6) 0.103(7) 0.059(6) 0.076(6) 0.059(6)
C30I 0.025(4) 0.135(9) 0.104(8) 0.065(7) 0.026(5) 0.036(5)
C30N 0.066(5) 0.052(5) 0.079(6) 0.035(4) 0.049(5) 0.034(4)
C30R 0.051(5) 0.045(4) 0.098(6) 0.027(4) 0.048(5) 0.017(4)
C30O 0.104(8) 0.050(5) 0.114(8) 0.039(5) 0.073(7) 0.036(5)
C30J 0.050(6) 0.115(8) 0.122(9) 0.073(7) 0.059(6) 0.055(6)
C30Q 0.075(6) 0.046(5) 0.140(9) 0.039(6) 0.066(7) 0.015(5)
C30P 0.104(8) 0.039(5) 0.130(9) 0.032(5) 0.072(8) 0.012(5)
C31A 0.094(7) 0.082(7) 0.036(4) 0.019(4) -0.017(5) 0.023(6)
C31C 0.147(11) 0.061(6) 0.065(7) 0.013(5) -0.034(7) 0.006(7)
C31B 0.053(7) 0.38(2) 0.048(6) -0.032(10) 0.020(5) 0.070(11)
C32C 0.043(4) 0.058(5) 0.056(4) 0.036(4) 0.023(4) 0.019(4)
C32B 0.055(5) 0.068(5) 0.083(5) 0.049(4) 0.054(5) 0.036(4)
C32A 0.035(4) 0.051(4) 0.050(4) 0.028(4) 0.015(3) 0.008(3)
O100 0.086(5) 0.133(7) 0.104(6) 0.069(6) 0.032(5) 0.020(5)
C100 0.33(3) 0.074(9) 0.103(10) 0.027(8) 0.089(14) 0.043(12)
C101 0.37(3) 0.188(17) 0.198(17) 0.149(15) 0.21(2) 0.19(2)
C102 0.166(14) 0.172(14) 0.165(13) 0.131(12) 0.104(12) 0.097(12)
C103 0.106(10) 0.176(13) 0.122(10) 0.104(10) 0.044(9) 0.073(10)
O110 0.166(10) 0.141(8) 0.181(10) 0.106(8) 0.063(8) 0.064(7)
C110 0.051(6) 0.078(6) 0.139(10) 0.080(7) 0.039(6) 0.022(5)
C111 0.083(9) 0.104(10) 0.152(13) 0.035(9) 0.045(9) 0.027(8)
C112 0.126(10) 0.112(9) 0.082(7) 0.055(7) 0.032(7) 0.067(8)
C113 0.087(7) 0.083(7) 0.086(7) 0.060(6) 0.016(6) 0.018(6)

loop_
_atom_type_symbol
_atom_type_description
_atom_type_scat_dispersion_real
_atom_type_scat_dispersion_imag
_atom_type_scat_source
C C 0.0033 0.0016 'International Tables Vol C Tables 4.2.6.8 and 6.1.1.4'
H H 0.0000 0.0000 'International Tables Vol C Tables 4.2.6.8 and 6.1.1.4'
O O 0.0106 0.0060 'International Tables Vol C Tables 4.2.6.8 and 6.1.1.4'
Si Si 0.0817 0.0704 'International Tables Vol C Tables 4.2.6.8 and 6.1.1.4'
Ge Ge 0.1547 1.8001 'International Tables Vol C Tables 4.2.6.8 and 6.1.1.4'
Hg Hg -2.3894 9.2266 'International Tables Vol C Tables 4.2.6.8 and 6.1.1.4'

loop_
_geom_angle_atom_site_label_1
_geom_angle_atom_site_label_2
_geom_angle_atom_site_label_3
_geom_angle
_geom_angle_site_symmetry_1
_geom_angle_site_symmetry_3
Ge6 Hg1 Ge6 180.00(2) . 2_656
Ge6 Hg1 Ge5 63.047(17) . .
Ge6 Hg1 Ge5 116.953(17) 2_656 .
Ge6 Hg1 Ge5 116.953(17) . 2_656
Ge6 Hg1 Ge5 63.047(17) 2_656 2_656
Ge5 Hg1 Ge5 180.0 . 2_656
Ge6 Hg1 Ge4 117.624(18) . 2_656
Ge6 Hg1 Ge4 62.376(17) 2_656 2_656
Ge5 Hg1 Ge4 117.661(16) . 2_656
Ge5 Hg1 Ge4 62.339(16) 2_656 2_656
Ge6 Hg1 Ge4 62.376(17) . .
Ge6 Hg1 Ge4 117.624(18) 2_656 .
Ge5 Hg1 Ge4 62.339(16) . .
Ge5 Hg1 Ge4 117.661(16) 2_656 .
Ge4 Hg1 Ge4 180.00(2) 2_656 .
Si1 Ge1 Ge6 119.80(5) . .
Si1 Ge1 Ge5 124.06(5) . .
Ge6 Ge1 Ge5 72.94(2) . .
Si1 Ge1 Ge8 121.59(5) . .
Ge6 Ge1 Ge8 117.73(3) . .
Ge5 Ge1 Ge8 81.68(3) . .
Si1 Ge1 Ge9 117.82(5) . .
Ge6 Ge1 Ge9 81.56(3) . .
Ge5 Ge1 Ge9 117.92(3) . .
Ge8 Ge1 Ge9 62.02(2) . .
Si2 Ge2 Ge5 120.30(5) . .
Si2 Ge2 Ge4 124.57(5) . .
Ge5 Ge2 Ge4 72.47(2) . .
Si2 Ge2 Ge7 120.81(5) . .
Ge5 Ge2 Ge7 117.89(3) . .
Ge4 Ge2 Ge7 82.40(3) . .
Si2 Ge2 Ge8 117.52(5) . .
Ge5 Ge2 Ge8 81.49(3) . .
Ge4 Ge2 Ge8 117.72(3) . .
Ge7 Ge2 Ge8 61.74(2) . .
Si3 Ge3 Ge6 123.42(5) . .
Si3 Ge3 Ge4 121.57(5) . .
Ge6 Ge3 Ge4 72.27(3) . .
Si3 Ge3 Ge9 119.81(5) . .
Ge6 Ge3 Ge9 81.56(3) . .
Ge4 Ge3 Ge9 118.05(3) . .
Si3 Ge3 Ge7 118.44(5) . .
Ge6 Ge3 Ge7 117.73(3) . .
Ge4 Ge3 Ge7 82.25(3) . .
Ge9 Ge3 Ge7 62.13(2) . .
Ge2 Ge4 Ge3 93.78(3) . .
Ge2 Ge4 Hg1 110.27(2) . .
Ge3 Ge4 Hg1 109.99(3) . .
Ge1 Ge5 Ge2 94.38(3) . .
Ge1 Ge5 Hg1 109.26(2) . .
Ge2 Ge5 Hg1 111.12(2) . .
Ge1 Ge6 Ge3 94.41(3) . .
Ge1 Ge6 Hg1 109.81(3) . .
Ge3 Ge6 Hg1 111.39(2) . .
Ge2 Ge7 Ge3 90.59(3) . .
Ge2 Ge7 Ge8 59.32(2) . .
Ge3 Ge7 Ge8 101.30(3) . .
Ge2 Ge7 Ge9 101.56(3) . .
Ge3 Ge7 Ge9 58.88(2) . .
Ge8 Ge7 Ge9 60.10(2) . .
Ge1 Ge8 Ge2 90.75(3) . .
Ge1 Ge8 Ge7 101.55(3) . .
Ge2 Ge8 Ge7 58.94(2) . .
Ge1 Ge8 Ge9 59.07(2) . .
Ge2 Ge8 Ge9 101.33(3) . .
Ge7 Ge8 Ge9 60.15(2) . .
Ge3 Ge9 Ge1 90.75(3) . .
Ge3 Ge9 Ge8 101.13(3) . .
Ge1 Ge9 Ge8 58.91(2) . .
Ge3 Ge9 Ge7 58.99(2) . .
Ge1 Ge9 Ge7 101.15(3) . .
Ge8 Ge9 Ge7 59.75(2) . .
Si10 Si1 Si12 114.20(9) . .
Si10 Si1 Si11 111.77(9) . .
Si12 Si1 Si11 108.30(10) . .
Si10 Si1 Ge1 107.08(7) . .
Si12 Si1 Ge1 107.58(8) . .
Si11 Si1 Ge1 107.62(8) . .
Si22 Si2 Si20 114.49(9) . .
Si22 Si2 Si21 107.65(10) . .
Si20 Si2 Si21 112.78(9) . .
Si22 Si2 Ge2 106.90(8) . .
Si20 Si2 Ge2 107.18(8) . .
Si21 Si2 Ge2 107.47(8) . .
Si32 Si3 Si31 108.53(9) . .
Si32 Si3 Si30 112.57(9) . .
Si31 Si3 Si30 112.15(10) . .
Si32 Si3 Ge3 106.85(8) . .
Si31 Si3 Ge3 107.49(8) . .
Si30 Si3 Ge3 108.99(7) . .
C10A Si10 C10G 108.7(3) . .
C10A Si10 C10M 111.2(3) . .
C10G Si10 C10M 109.6(3) . .
C10A Si10 Si1 109.8(2) . .
C10G Si10 Si1 111.45(19) . .
C10M Si10 Si1 106.2(2) . .
C11E Si11 C11C 121.1(8) . .
C11E Si11 C11D 111.7(8) . .
C11C Si11 C11D 21.3(5) . .
C11E Si11 C11A 73.9(8) . .
C11C Si11 C11A 108.0(7) . .
C11D Si11 C11A 126.0(6) . .
C11E Si11 C11F 107.9(9) . .
C11C Si11 C11F 82.6(8) . .
C11D Si11 C11F 103.7(8) . .
C11A Si11 C11F 35.2(7) . .
C11E Si11 C11B 27.9(6) . .
C11C Si11 C11B 108.7(6) . .
C11D Si11 C11B 92.3(6) . .
C11A Si11 C11B 101.6(6) . .
C11F Si11 C11B 134.1(7) . .
C11E Si11 Si1 118.0(6) . .
C11C Si11 Si1 113.0(5) . .
C11D Si11 Si1 107.6(5) . .
C11A Si11 Si1 116.3(4) . .
C11F Si11 Si1 106.9(6) . .
C11B Si11 Si1 108.6(4) . .
C12C Si12 C12E 119.3(8) . .
C12C Si12 C12F 80.2(8) . .
C12E Si12 C12F 115.0(8) . .
C12C Si12 C12A 109.3(8) . .
C12E Si12 C12A 15.8(7) . .
C12F Si12 C12A 127.8(8) . .
C12C Si12 C12B 109.5(8) . .
C12E Si12 C12B 88.6(7) . .
C12F Si12 C12B 32.2(6) . .
C12A Si12 C12B 103.9(7) . .
C12C Si12 C12D 22.5(6) . .
C12E Si12 C12D 107.0(7) . .
C12F Si12 C12D 102.6(8) . .
C12A Si12 C12D 93.6(7) . .
C12B Si12 C12D 130.6(7) . .
C12C Si12 Si1 118.2(6) . .
C12E Si12 Si1 109.1(5) . .
C12F Si12 Si1 112.4(5) . .
C12A Si12 Si1 107.3(5) . .
C12B Si12 Si1 107.7(5) . .
C12D Si12 Si1 110.5(5) . .
C20A Si20 C20M 108.4(3) . .
C20A Si20 C20G 109.1(3) . .
C20M Si20 C20G 108.4(3) . .
C20A Si20 Si2 112.1(2) . .
C20M Si20 Si2 110.6(2) . .
C20G Si20 Si2 108.2(2) . .
C21A Si21 C21B 108.2(4) . .
C21A Si21 C21C 108.2(5) . .
C21B Si21 C21C 106.1(4) . .
C21A Si21 Si2 113.5(3) . .
C21B Si21 Si2 109.4(2) . .
C21C Si21 Si2 111.1(3) . .
C22B Si22 C22C 107.6(4) . .
C22B Si22 C22A 109.7(5) . .
C22C Si22 C22A 106.1(4) . .
C22B Si22 Si2 107.6(3) . .
C22C Si22 Si2 115.2(3) . .
C22A Si22 Si2 110.4(3) . .
C30A Si30 C30M 107.7(3) . .
C30A Si30 C30G 108.7(3) . .
C30M Si30 C30G 110.8(3) . .
C30A Si30 Si3 112.9(2) . .
C30M Si30 Si3 110.9(2) . .
C30G Si30 Si3 105.9(2) . .
C31B Si31 C31A 110.2(7) . .
C31B Si31 C31C 107.8(8) . .
C31A Si31 C31C 106.0(5) . .
C31B Si31 Si3 110.8(3) . .
C31A Si31 Si3 109.2(3) . .
C31C Si31 Si3 112.8(3) . .
C32A Si32 C32B 107.2(3) . .
C32A Si32 C32C 108.1(3) . .
C32B Si32 C32C 108.7(3) . .
C32A Si32 Si3 113.3(2) . .
C32B Si32 Si3 111.8(2) . .
C32C Si32 Si3 107.5(2) . .
C10O C10N C10M 120.2(7) . .
C10L C10G C10H 117.7(6) . .
C10L C10G Si10 121.8(5) . .
C10H C10G Si10 120.5(5) . .
C10K C10J C10I 120.6(7) . .
C10G C10L C10K 121.9(7) . .
C10F C10A C10B 116.6(6) . .
C10F C10A Si10 123.2(5) . .
C10B C10A Si10 120.2(5) . .
C10J C10K C10L 119.4(7) . .
C10R C10M C10N 117.1(6) . .
C10R C10M Si10 120.6(5) . .
C10N C10M Si10 122.3(5) . .
C10J C10I C10H 118.5(7) . .
C10E C10F C10A 121.8(7) . .
C10G C10H C10I 121.8(7) . .
C10C C10B C10A 122.0(6) . .
C10P C10O C10N 121.0(8) . .
C10D C10E C10F 120.3(7) . .
C10E C10D C10C 120.2(7) . .
C10D C10C C10B 119.2(7) . .
C10O C10P C10Q 120.0(7) . .
C10R C10Q C10P 119.4(8) . .
C10Q C10R C10M 122.3(8) . .
C20F C20A C20B 116.4(6) . .
C20F C20A Si20 122.5(5) . .
C20B C20A Si20 121.0(5) . .
C20D C20E C20F 119.8(7) . .
C20E C20F C20A 121.8(6) . .
C20N C20M C20R 117.3(6) . .
C20N C20M Si20 121.0(5) . .
C20R C20M Si20 121.6(5) . .
C20H C20G C20L 117.6(6) . .
C20H C20G Si20 120.7(5) . .
C20L C20G Si20 121.7(5) . .
C20C C20D C20E 119.9(7) . .
C20K C20L C20G 120.6(7) . .
C20P C20Q C20R 119.6(7) . .
C20M C20R C20Q 121.1(7) . .
C20D C20C C20B 120.2(7) . .
C20M C20N C20O 121.9(6) . .
C20P C20O C20N 119.1(7) . .
C20J C20I C20H 118.9(8) . .
C20J C20K C20L 120.2(7) . .
C20I C20H C20G 121.6(7) . .
C20C C20B C20A 121.9(7) . .
C20K C20J C20I 121.0(7) . .
C20Q C20P C20O 120.9(7) . .
C30B C30A C30F 116.5(6) . .
C30B C30A Si30 122.2(5) . .
C30F C30A Si30 121.3(5) . .
C30L C30G C30H 117.4(6) . .
C30L C30G Si30 123.3(5) . .
C30H C30G Si30 119.1(5) . .
C30D C30C C30B 118.6(7) . .
C30R C30M C30N 116.6(6) . .
C30R C30M Si30 120.4(5) . .
C30N C30M Si30 123.0(5) . .
C30E C30D C30C 120.5(7) . .
C30E C30F C30A 121.4(7) . .
C30G C30L C30K 121.8(8) . .
C30D C30E C30F 120.3(7) . .
C30I C30H C30G 120.8(8) . .
C30A C30B C30C 122.6(7) . .
C30J C30K C30L 119.5(8) . .
C30J C30I C30H 119.5(9) . .
C30O C30N C30M 121.5(8) . .
C30Q C30R C30M 121.3(8) . .
C30P C30O C30N 119.8(8) . .
C30K C30J C30I 121.0(8) . .
C30P C30Q C30R 120.7(8) . .
C30Q C30P C30O 120.1(8) . .
C100 O100 C103 106.2(9) . .
O100 C100 C101 110.0(9) . .
C100 C101 C102 106.5(8) . .
C103 C102 C101 106.2(8) . .
O100 C103 C102 107.6(8) . .
C110 O110 C113 105.1(8) . .
O110 C110 C111 106.2(8) . .
C110 C111 C112 107.7(7) . .
C111 C112 C113 105.0(7) . .
C112 C113 O110 104.5(7) . .
C120 O120 C123 98.1(16) . .
C120 O120 C222 98.8(16) . .
C123 O120 C222 42.5(18) . .
O120 C120 C121 108.1(13) . .
C122 C121 C120 100.9(12) . .
C122 C121 C221 36.1(16) . .
C120 C121 C221 99.0(17) . .
C121 C122 C123 99.3(14) . .
O120 C123 C122 97(2) . .
O120 C222 C221 98.7(17) . .
C121 C221 C222 87.2(18) . .
C130 O130 C133 107.4(11) . .
C134 C130 O130 106.4(18) . .
C134 C130 C131 35.0(16) . .
O130 C130 C131 98.4(11) . .
C135 C133 C132 46.8(14) . .
C135 C133 O130 101.7(15) . .
C132 C133 O130 96.6(12) . .
C130 C131 C132 91.8(12) . .
C133 C132 C131 93.5(13) . .
C133 C135 C134 93(2) . .
C130 C134 C135 104(2) . .
C140 O140 C143 91.1(17) . .
C141 C140 O140 114.3(18) . .
C142 C143 O140 112.8(17) . .
C240 O240 C243 87(3) . .
O240 C240 C141 119(2) . .
O240 C240 C142 77(2) . .
C141 C240 C142 45.0(9) . .
C142 C243 O240 101(2) . .
C140 C141 C142 109.7(11) . .
C140 C141 C240 33.3(12) . .
C142 C141 C240 82.1(13) . .
C243 C142 C141 146(2) . .
C243 C142 C143 42.9(15) . .
C141 C142 C143 103.3(11) . .
C243 C142 C240 95(2) . .
C141 C142 C240 53.0(11) . .
C143 C142 C240 53.5(12) . .
C150 O150 C153 86.4(18) . .
C151 C150 O150 98.4(16) . .
C152 C151 C150 100.0(12) . .
C153 C152 C151 105.1(13) . .
C152 C153 O150 88.9(18) . .
C163 O160 C160 108(2) . .
C161 C160 O160 90(2) . .
C160 C161 C162 110.1(16) . .
C163 C162 C161 111.6(17) . .
C162 C163 O160 97.1(19) . .
C170 O170 C173 97(2) . .
C171 C170 O170 92.9(17) . .
C170 C171 C172 107.4(13) . .
C173 C172 C171 110.1(14) . .
C172 C173 O170 94.1(18) . .
C183 O180 C180 109(2) . .
O180 C180 C181 75.7(18) . .
C182 C181 C180 95(2) . .
C181 C182 C183 106(3) . .
C182 C183 O180 93(2) . .
C201 O200 C200 79(2) 2_646 .
C201 C200 O200 114(3) . .
O200 C201 C200 138(3) 2_646 .
O200 C201 C200 56(2) 2_646 2_646
C200 C201 C200 101(2) . 2_646
O200 C201 C201 89(2) 2_646 2_646
C200 C201 C201 61.1(17) . 2_646
C200 C201 C201 40.1(11) 2_646 2_646

loop_
_geom_bond_atom_site_label_1
_geom_bond_atom_site_label_2
_geom_bond_distance
_geom_bond_site_symmetry_2
Hg1 Ge6 2.8294(6) .
Hg1 Ge6 2.8294(6) 2_656
Hg1 Ge5 2.8411(6) .
Hg1 Ge5 2.8411(6) 2_656
Hg1 Ge4 2.8661(6) 2_656
Hg1 Ge4 2.8661(6) .
Ge1 Si1 2.3882(16) .
Ge1 Ge6 2.4907(8) .
Ge1 Ge5 2.4970(9) .
Ge1 Ge8 2.5700(8) .
Ge1 Ge9 2.5744(9) .
Ge2 Si2 2.3918(17) .
Ge2 Ge5 2.4979(8) .
Ge2 Ge4 2.4995(8) .
Ge2 Ge7 2.5686(9) .
Ge2 Ge8 2.5787(9) .
Ge3 Si3 2.3849(16) .
Ge3 Ge6 2.4971(8) .
Ge3 Ge4 2.5044(9) .
Ge3 Ge9 2.5682(8) .
Ge3 Ge7 2.5712(8) .
Ge7 Ge8 2.6411(8) .
Ge7 Ge9 2.6519(9) .
Ge8 Ge9 2.6504(9) .
Si1 Si10 2.356(2) .
Si1 Si12 2.357(3) .
Si1 Si11 2.359(2) .
Si2 Si22 2.360(2) .
Si2 Si20 2.363(2) .
Si2 Si21 2.365(3) .
Si3 Si32 2.361(2) .
Si3 Si31 2.361(2) .
Si3 Si30 2.363(2) .
Si10 C10A 1.868(7) .
Si10 C10G 1.885(6) .
Si10 C10M 1.888(6) .
Si11 C11E 1.795(12) .
Si11 C11C 1.849(11) .
Si11 C11D 1.853(10) .
Si11 C11A 1.872(10) .
Si11 C11F 1.918(12) .
Si11 C11B 1.934(10) .
Si12 C12C 1.817(12) .
Si12 C12E 1.834(11) .
Si12 C12F 1.864(11) .
Si12 C12A 1.891(11) .
Si12 C12B 1.916(11) .
Si12 C12D 1.938(11) .
Si20 C20A 1.875(7) .
Si20 C20M 1.876(6) .
Si20 C20G 1.883(7) .
Si21 C21A 1.831(8) .
Si21 C21B 1.849(7) .
Si21 C21C 1.881(8) .
Si22 C22B 1.853(8) .
Si22 C22C 1.867(8) .
Si22 C22A 1.877(8) .
Si30 C30A 1.872(6) .
Si30 C30M 1.875(7) .
Si30 C30G 1.885(6) .
Si31 C31B 1.819(10) .
Si31 C31A 1.826(9) .
Si31 C31C 1.845(11) .
Si32 C32A 1.867(7) .
Si32 C32B 1.868(6) .
Si32 C32C 1.872(7) .
C10N C10O 1.378(9) .
C10N C10M 1.394(9) .
C10G C10L 1.380(9) .
C10G C10H 1.385(9) .
C10J C10K 1.372(10) .
C10J C10I 1.392(10) .
C10L C10K 1.385(9) .
C10A C10F 1.389(8) .
C10A C10B 1.392(9) .
C10M C10R 1.388(9) .
C10I C10H 1.393(9) .
C10F C10E 1.385(10) .
C10B C10C 1.391(10) .
C10O C10P 1.358(11) .
C10E C10D 1.357(11) .
C10D C10C 1.382(10) .
C10P C10Q 1.369(13) .
C10Q C10R 1.364(11) .
C20A C20F 1.393(9) .
C20A C20B 1.402(9) .
C20E C20D 1.382(10) .
C20E C20F 1.388(10) .
C20M C20N 1.383(9) .
C20M C20R 1.385(9) .
C20G C20H 1.389(10) .
C20G C20L 1.395(9) .
C20D C20C 1.368(11) .
C20L C20K 1.387(10) .
C20Q C20P 1.357(11) .
C20Q C20R 1.400(10) .
C20C C20B 1.380(10) .
C20N C20O 1.388(9) .
C20O C20P 1.372(11) .
C20I C20J 1.375(11) .
C20I C20H 1.389(10) .
C20K C20J 1.360(12) .
C30A C30B 1.378(9) .
C30A C30F 1.399(9) .
C30G C30L 1.377(9) .
C30G C30H 1.394(10) .
C30C C30D 1.379(11) .
C30C C30B 1.396(9) .
C30M C30R 1.388(9) .
C30M C30N 1.389(9) .
C30D C30E 1.357(11) .
C30F C30E 1.386(10) .
C30L C30K 1.388(10) .
C30H C30I 1.393(10) .
C30K C30J 1.354(12) .
C30I C30J 1.366(13) .
C30N C30O 1.379(11) .
C30R C30Q 1.367(10) .
C30O C30P 1.360(13) .
C30Q C30P 1.353(13) .
O100 C100 1.414(12) .
O100 C103 1.428(10) .
C100 C101 1.427(12) .
C101 C102 1.451(11) .
C102 C103 1.451(11) .
O110 C110 1.374(10) .
O110 C113 1.490(10) .
C110 C111 1.423(11) .
C111 C112 1.455(11) .
C112 C113 1.463(10) .
O120 C120 1.468(13) .
O120 C123 1.479(16) .
O120 C222 1.49(2) .
C120 C121 1.512(14) .
C121 C122 1.491(16) .
C121 C221 1.53(3) .
C122 C123 1.537(17) .
C222 C221 1.63(3) .
O130 C130 1.484(12) .
O130 C133 1.525(13) .
C130 C134 1.16(3) .
C130 C131 1.543(16) .
C133 C135 1.44(3) .
C133 C132 1.483(17) .
C131 C132 1.561(17) .
C135 C134 1.75(4) .
O140 C140 1.510(18) .
O140 C143 1.556(18) .
C140 C141 1.355(14) .
C143 C142 1.435(16) .
O240 C240 1.56(5) .
O240 C243 1.76(5) .
C240 C141 1.58(3) .
C240 C142 1.96(3) .
C243 C142 1.02(3) .
C141 C142 1.397(15) .
O150 C150 1.514(16) .
O150 C153 1.554(17) .
C150 C151 1.465(16) .
C151 C152 1.422(16) .
C152 C153 1.378(16) .
O160 C163 1.59(2) .
O160 C160 1.63(2) .
C160 C161 1.415(18) .
C161 C162 1.426(19) .
C162 C163 1.407(19) .
O170 C170 1.564(19) .
O170 C173 1.572(19) .
C170 C171 1.413(17) .
C171 C172 1.439(17) .
C172 C173 1.403(18) .
O180 C183 1.578(19) .
O180 C180 1.615(19) .
C180 C181 1.78(4) .
C181 C182 1.35(4) .
C182 C183 1.52(5) .
O200 C201 1.31(4) 2_646
O200 C200 1.51(4) .
C200 C201 1.32(2) .
C201 O200 1.31(4) 2_646
C201 C200 1.79(3) 2_646
C201 C201 2.01(4) 2_646
